data_4317920
loop_
_publ_author_name
'Praveen Kommana'
'Sudha Kumaraswamy'
'J. J. Vittal'
'K. C. Kumara Swamy'

_publ_section_title
;
 Apical versus Equatorial Disposition of Substituents in
 Tetraoxyphosphoranes Bearing a 1,3,2-Dioxaphosphocin Ring: Implications
 on Apicophilicity in Trigonal Bipyramidal Phosphorus
;
_journal_name_full 'Inorganic Chemistry'
_journal_page_first 2356
_journal_page_last 2363
_journal_paper_doi 10.1021/ic010935w
_journal_volume 41
_journal_year 2002
_chemical_formula_sum 'C33.5 H38 Cl4 N O4 P S'
_chemical_formula_weight 723.48
_chemical_name_systematic
;

  ?

;
_space_group_IT_number 2
_symmetry_cell_setting triclinic
_symmetry_space_group_name_Hall '-P 1'
_symmetry_space_group_name_H-M 'P -1'
_atom_sites_solution_hydrogens geom
_atom_sites_solution_primary direct
_atom_sites_solution_secondary difmap
_audit_creation_method SHELXL-97
_cell_angle_alpha 72.986(18)
_cell_angle_beta 78.85(4)
_cell_angle_gamma 73.25(3)
_cell_formula_units_Z 2
_cell_length_a 9.563(2)
_cell_length_b 12.993(2)
_cell_length_c 15.994(3)
_cell_measurement_temperature 293(2)
_cell_volume 1806.7(7)
_computing_structure_refinement 'SHELXL-97 (Sheldrick, 1997)'
_computing_structure_solution 'SHELXS-97 (Sheldrick, 1990)'
_diffrn_ambient_temperature 293(2)
_diffrn_measured_fraction_theta_full 1.000
_diffrn_measured_fraction_theta_max 1.000
_diffrn_radiation_monochromator graphite
_diffrn_radiation_source 'fine-focus sealed tube'
_diffrn_radiation_type MoK\a
_diffrn_radiation_wavelength 0.71073
_diffrn_reflns_av_R_equivalents 0.0000
_diffrn_reflns_av_sigmaI/netI 0.0402
_diffrn_reflns_limit_h_max 11
_diffrn_reflns_limit_h_min 0
_diffrn_reflns_limit_k_max 15
_diffrn_reflns_limit_k_min -14
_diffrn_reflns_limit_l_max 18
_diffrn_reflns_limit_l_min -18
_diffrn_reflns_number 6348
_diffrn_reflns_theta_full 24.96
_diffrn_reflns_theta_max 24.96
_diffrn_reflns_theta_min 1.69
_diffrn_standards_decay_% 5%
_exptl_absorpt_coefficient_mu 0.466
_exptl_absorpt_correction_type none
_exptl_crystal_density_diffrn 1.330
_exptl_crystal_density_method 'not measured'
_exptl_crystal_F_000 754
_exptl_crystal_size_max 0.4
_exptl_crystal_size_mid 0.3
_exptl_crystal_size_min 0.3
_refine_diff_density_max 0.721
_refine_diff_density_min -0.993
_refine_diff_density_rms 0.090
_refine_ls_extinction_method none
_refine_ls_goodness_of_fit_ref 1.057
_refine_ls_hydrogen_treatment mixed
_refine_ls_matrix_type full
_refine_ls_number_parameters 405
_refine_ls_number_reflns 6348
_refine_ls_number_restraints 3
_refine_ls_restrained_S_all 1.056
_refine_ls_R_factor_all 0.1357
_refine_ls_R_factor_gt 0.0860
_refine_ls_shift/su_max 0.006
_refine_ls_shift/su_mean 0.000
_refine_ls_structure_factor_coef Fsqd
_refine_ls_weighting_details 'w=1/[\s^2^(Fo^2^)+(0.0961P)^2^+4.9768P] where P=(Fo^2^+2Fc^2^)/3'
_refine_ls_weighting_scheme calc
_refine_ls_wR_factor_gt 0.2216
_refine_ls_wR_factor_ref 0.2582
_reflns_number_gt 3248
_reflns_number_total 6348
_reflns_threshold_expression >2sigma(I)
_cod_data_source_file ic010935w_5.cif
_cod_data_source_block compd5
_cod_depositor_comments
;
The following automatic conversions were performed:

'_symmetry_cell_setting' value 'TRICLINIC' changed to 'triclinic'
according to the built-in table from CIF Core dictionary named
'cif_core.dic' version 2.4.1 from 2010-06-29.

Automatic conversion script
Id: cif_fix_values 1646 2011-03-28 12:23:43Z adriana 

The following automatic conversions were performed:

'_refine_ls_weighting_scheme' value 'calc
w=1/[\s^2^(Fo^2^)+(0.0961P)^2^+4.9768P] where P=(Fo^2^+2Fc^2^)/3' was
changed to 'calc'. New tag '_refine_ls_weighting_details' was
created. The value of the new tag was set to
'w=1/[\s^2^(Fo^2^)+(0.0961P)^2^+4.9768P] where P=(Fo^2^+2Fc^2^)/3'.

Automatic conversion script
Id: cif_fix_values 3143 2015-03-26 13:38:13Z robertas 
;
_cod_original_cell_volume 1806.7(6)
_cod_original_formula_sum 'C33.50 H38 Cl4 N O4 P S'
_cod_database_code 4317920

loop_
_symmetry_equiv_pos_as_xyz
'x, y, z'
'-x, -y, -z'

loop_
_atom_site_label
_atom_site_type_symbol
_atom_site_fract_x
_atom_site_fract_y
_atom_site_fract_z
_atom_site_U_iso_or_equiv
_atom_site_adp_type
_atom_site_occupancy
_atom_site_calc_flag
_atom_site_refinement_flags
_atom_site_disorder_assembly
_atom_site_disorder_group
P P 0.1840(2) 0.78563(14) 0.71821(9) 0.0633(5) Uani 1 d . . .
S S 0.1617(7) 0.5866(4) 0.9920(2) 0.277(3) Uani 1 d . . .
Cl1 Cl 0.4761(3) 0.99390(18) 0.76329(13) 0.0981(7) Uani 1 d . . .
Cl2 Cl 0.4928(3) 1.19817(18) 0.59510(15) 0.1074(8) Uani 1 d . . .
Cl3 Cl 0.3514(2) 1.21699(16) 0.42995(12) 0.0932(7) Uani 1 d . . .
Cl4 Cl 0.1798(2) 1.04147(16) 0.43341(10) 0.0850(6) Uani 1 d . . .
O1 O 0.0157(5) 0.8494(4) 0.7303(2) 0.0665(12) Uani 1 d . . .
O2 O 0.2304(5) 0.6777(3) 0.6815(2) 0.0620(11) Uani 1 d . . .
O3 O 0.2999(5) 0.8463(3) 0.7366(2) 0.0658(12) Uani 1 d . . .
O4 O 0.1926(5) 0.8608(3) 0.6106(2) 0.0668(12) Uani 1 d . . .
N N 0.1914(6) 0.7088(4) 0.8268(3) 0.0685(15) Uani 1 d . . .
C1 C -0.0984(7) 0.8178(5) 0.7956(4) 0.0609(16) Uani 1 d . . .
C2 C -0.1693(8) 0.8832(5) 0.8541(4) 0.0661(17) Uani 1 d . . .
C3 C -0.2823(9) 0.8471(7) 0.9140(4) 0.082(2) Uani 1 d . . .
H3 H -0.3330 0.8882 0.9542 0.098 Uiso 1 calc R . .
C4 C -0.3222(9) 0.7506(6) 0.9156(4) 0.081(2) Uani 1 d . . .
C5 C -0.2521(8) 0.6925(6) 0.8532(4) 0.075(2) Uani 1 d . . .
H5 H -0.2818 0.6307 0.8523 0.090 Uiso 1 calc R . .
C6 C -0.1379(7) 0.7243(5) 0.7916(4) 0.0612(16) Uani 1 d . . .
C7 C -0.0664(7) 0.6613(5) 0.7220(4) 0.0653(18) Uani 1 d . . .
H7A H -0.0329 0.7127 0.6698 0.078 Uiso 1 calc R . .
H7B H -0.1408 0.6351 0.7065 0.078 Uiso 1 calc R . .
C8 C 0.0637(8) 0.5618(5) 0.7476(4) 0.0616(17) Uani 1 d . . .
C9 C 0.0423(9) 0.4560(6) 0.7895(4) 0.0720(19) Uani 1 d . . .
H9 H -0.0534 0.4476 0.8045 0.086 Uiso 1 calc R . .
C10 C 0.1588(10) 0.3618(6) 0.8097(5) 0.081(2) Uani 1 d . . .
C11 C 0.3047(9) 0.3718(6) 0.7849(4) 0.0742(19) Uani 1 d . . .
H11 H 0.3820 0.3088 0.7960 0.089 Uiso 1 calc R . .
C12 C 0.3353(8) 0.4763(6) 0.7432(4) 0.0654(17) Uani 1 d . . .
C13 C 0.2114(8) 0.5676(5) 0.7276(3) 0.0602(17) Uani 1 d . . .
C14 C -0.1330(9) 0.9924(6) 0.8546(5) 0.077(2) Uani 1 d . . .
C15 C 0.0191(10) 0.9629(6) 0.8858(5) 0.090(2) Uani 1 d . . .
H15A H 0.0219 0.9068 0.9405 0.135 Uiso 1 calc R . .
H15B H 0.0371 1.0280 0.8942 0.135 Uiso 1 calc R . .
H15C H 0.0932 0.9355 0.8424 0.135 Uiso 1 calc R . .
C16 C -0.1363(12) 1.0739(6) 0.7620(5) 0.105(3) Uani 1 d . . .
H16A H -0.0604 1.0418 0.7215 0.158 Uiso 1 calc R . .
H16B H -0.1202 1.1424 0.7647 0.158 Uiso 1 calc R . .
H16C H -0.2303 1.0881 0.7423 0.158 Uiso 1 calc R . .
C17 C -0.2470(11) 1.0566(8) 0.9165(6) 0.116(3) Uani 1 d . . .
H17A H -0.3425 1.0765 0.8972 0.173 Uiso 1 calc R . .
H17B H -0.2195 1.1226 0.9150 0.173 Uiso 1 calc R . .
H17C H -0.2496 1.0103 0.9755 0.173 Uiso 1 calc R . .
C18 C -0.4486(12) 0.7172(9) 0.9818(6) 0.129(4) Uani 1 d . . .
H18A H -0.5305 0.7267 0.9513 0.193 Uiso 1 calc R . .
H18B H -0.4775 0.7630 1.0226 0.193 Uiso 1 calc R . .
H18C H -0.4178 0.6408 1.0131 0.193 Uiso 1 calc R . .
C19 C 0.1323(11) 0.2464(7) 0.8543(6) 0.117(3) Uani 1 d . . .
H19A H 0.0592 0.2506 0.9044 0.176 Uiso 1 calc R . .
H19B H 0.2224 0.1960 0.8731 0.176 Uiso 1 calc R . .
H19C H 0.0987 0.2204 0.8133 0.176 Uiso 1 calc R . .
C20 C 0.4968(8) 0.4820(6) 0.7118(4) 0.0721(19) Uani 1 d . . .
C21 C 0.5368(9) 0.5620(6) 0.7539(5) 0.086(2) Uani 1 d . . .
H21A H 0.4813 0.6365 0.7316 0.130 Uiso 1 calc R . .
H21B H 0.6400 0.5585 0.7395 0.130 Uiso 1 calc R . .
H21C H 0.5136 0.5403 0.8167 0.130 Uiso 1 calc R . .
C22 C 0.5146(10) 0.5266(7) 0.6106(5) 0.095(3) Uani 1 d . . .
H22A H 0.4928 0.4764 0.5841 0.143 Uiso 1 calc R . .
H22B H 0.6139 0.5326 0.5904 0.143 Uiso 1 calc R . .
H22C H 0.4482 0.5984 0.5945 0.143 Uiso 1 calc R . .
C23 C 0.6098(10) 0.3659(7) 0.7366(6) 0.101(3) Uani 1 d . . .
H23A H 0.6063 0.3400 0.7994 0.151 Uiso 1 calc R . .
H23B H 0.7071 0.3732 0.7114 0.151 Uiso 1 calc R . .
H23C H 0.5847 0.3136 0.7139 0.151 Uiso 1 calc R . .
C24 C 0.3225(7) 0.9359(5) 0.6691(4) 0.0624(16) Uani 1 d . . .
C25 C 0.3952(8) 1.0136(5) 0.6708(4) 0.0674(17) Uani 1 d . . .
C26 C 0.4052(8) 1.0987(5) 0.5958(4) 0.0734(19) Uani 1 d . . .
C27 C 0.3381(8) 1.1099(5) 0.5227(4) 0.0697(18) Uani 1 d . . .
C28 C 0.2657(7) 1.0303(5) 0.5219(4) 0.0637(17) Uani 1 d . . .
C29 C 0.2555(7) 0.9468(5) 0.5963(4) 0.0587(15) Uani 1 d . . .
C30 C 0.1802(10) 0.6573(7) 0.8960(5) 0.090(2) Uani 1 d . . .
C31 C 0.924(6) 0.427(9) 0.501(5) 0.56(5) Uani 1 d D . .
C32 C 0.922(3) 0.530(9) 0.438(3) 0.76(6) Uani 1 d D . .
C33 C 1.034(10) 0.378(5) 0.557(2) 0.55(4) Uani 1 d D . .

loop_
_atom_site_aniso_label
_atom_site_aniso_U_11
_atom_site_aniso_U_22
_atom_site_aniso_U_33
_atom_site_aniso_U_23
_atom_site_aniso_U_13
_atom_site_aniso_U_12
P 0.0994(14) 0.0722(10) 0.0381(8) -0.0045(7) -0.0052(8) -0.0629(10)
S 0.380(8) 0.245(5) 0.0734(19) 0.068(3) 0.040(3) -0.028(5)
Cl1 0.1381(18) 0.1100(15) 0.0794(12) -0.0121(11) -0.0339(12) -0.0794(14)
Cl2 0.148(2) 0.0922(14) 0.1123(16) -0.0056(12) -0.0261(14) -0.0898(14)
Cl3 0.1258(17) 0.0848(12) 0.0744(11) 0.0134(9) -0.0052(11) -0.0728(12)
Cl4 0.1253(16) 0.0955(13) 0.0493(9) 0.0055(8) -0.0169(9) -0.0705(12)
O1 0.089(3) 0.088(3) 0.042(2) -0.006(2) -0.002(2) -0.065(3)
O2 0.091(3) 0.068(3) 0.042(2) -0.0056(18) -0.001(2) -0.056(2)
O3 0.102(3) 0.071(3) 0.046(2) -0.0073(19) -0.011(2) -0.060(2)
O4 0.110(3) 0.071(3) 0.039(2) 0.0012(18) -0.011(2) -0.067(3)
N 0.106(4) 0.070(3) 0.043(3) -0.001(2) -0.011(3) -0.055(3)
C1 0.088(5) 0.069(4) 0.037(3) -0.007(3) -0.005(3) -0.046(3)
C2 0.091(5) 0.074(4) 0.045(3) -0.010(3) -0.012(3) -0.041(4)
C3 0.098(6) 0.101(6) 0.057(4) -0.030(4) 0.007(4) -0.042(5)
C4 0.101(6) 0.092(5) 0.056(4) -0.015(4) 0.010(4) -0.050(4)
C5 0.097(5) 0.091(5) 0.054(4) -0.015(3) 0.003(3) -0.060(4)
C6 0.085(4) 0.067(4) 0.044(3) -0.009(3) -0.009(3) -0.043(3)
C7 0.089(5) 0.082(4) 0.046(3) -0.010(3) -0.010(3) -0.059(4)
C8 0.093(5) 0.068(4) 0.042(3) -0.012(3) -0.003(3) -0.053(4)
C9 0.095(5) 0.079(5) 0.060(4) -0.017(3) 0.006(4) -0.059(4)
C10 0.120(6) 0.075(5) 0.066(4) -0.010(4) -0.001(4) -0.066(5)
C11 0.104(6) 0.067(4) 0.063(4) -0.011(3) -0.009(4) -0.045(4)
C12 0.093(5) 0.071(4) 0.050(3) -0.018(3) -0.002(3) -0.049(4)
C13 0.094(5) 0.065(4) 0.039(3) -0.011(3) -0.002(3) -0.053(4)
C14 0.113(6) 0.071(4) 0.065(4) -0.024(3) -0.014(4) -0.040(4)
C15 0.135(7) 0.076(5) 0.087(5) -0.037(4) -0.012(5) -0.052(5)
C16 0.178(9) 0.072(5) 0.084(5) -0.011(4) -0.022(6) -0.063(5)
C17 0.154(9) 0.115(7) 0.107(7) -0.063(6) 0.007(6) -0.057(6)
C18 0.146(9) 0.162(9) 0.100(7) -0.053(7) 0.053(6) -0.095(8)
C19 0.151(8) 0.077(5) 0.130(8) 0.008(5) -0.008(6) -0.080(6)
C20 0.096(5) 0.074(4) 0.063(4) -0.020(3) 0.001(4) -0.051(4)
C21 0.087(5) 0.093(5) 0.101(6) -0.031(4) -0.009(4) -0.051(4)
C22 0.121(7) 0.117(6) 0.062(4) -0.019(4) 0.013(4) -0.069(5)
C23 0.122(7) 0.087(6) 0.103(6) -0.014(5) -0.003(5) -0.056(5)
C24 0.092(5) 0.062(4) 0.050(3) -0.010(3) -0.003(3) -0.051(3)
C25 0.087(5) 0.069(4) 0.065(4) -0.014(3) -0.012(3) -0.047(4)
C26 0.096(5) 0.066(4) 0.073(4) -0.005(3) -0.006(4) -0.059(4)
C27 0.092(5) 0.067(4) 0.059(4) -0.001(3) -0.001(3) -0.054(4)
C28 0.086(5) 0.071(4) 0.045(3) -0.004(3) 0.000(3) -0.051(3)
C29 0.077(4) 0.060(3) 0.052(3) -0.013(3) 0.002(3) -0.044(3)
C30 0.120(7) 0.091(5) 0.057(4) -0.001(4) 0.004(4) -0.048(5)
C31 0.23(3) 1.36(16) 0.22(4) -0.52(8) 0.10(3) -0.14(6)
C32 0.162(19) 1.84(18) 0.32(4) -0.76(8) -0.05(2) 0.21(5)
C33 0.47(7) 0.90(8) 0.16(3) -0.33(5) 0.04(4) 0.19(7)

loop_
_atom_type_symbol
_atom_type_description
_atom_type_scat_dispersion_real
_atom_type_scat_dispersion_imag
_atom_type_scat_source
C C 0.0033 0.0016 'International Tables Vol C Tables 4.2.6.8 and 6.1.1.4'
H H 0.0000 0.0000 'International Tables Vol C Tables 4.2.6.8 and 6.1.1.4'
Cl Cl 0.1484 0.1585 'International Tables Vol C Tables 4.2.6.8 and 6.1.1.4'
N N 0.0061 0.0033 'International Tables Vol C Tables 4.2.6.8 and 6.1.1.4'
O O 0.0106 0.0060 'International Tables Vol C Tables 4.2.6.8 and 6.1.1.4'
P P 0.1023 0.0942 'International Tables Vol C Tables 4.2.6.8 and 6.1.1.4'
S S 0.1246 0.1234 'International Tables Vol C Tables 4.2.6.8 and 6.1.1.4'

loop_
_geom_angle_atom_site_label_1
_geom_angle_atom_site_label_2
_geom_angle_atom_site_label_3
_geom_angle
_geom_angle_site_symmetry_1
_geom_angle_site_symmetry_3
_geom_angle_publ_flag
O1 P O2 119.8(2) . . ?
O1 P O3 115.1(2) . . ?
O2 P O3 124.8(3) . . ?
O1 P O4 88.1(2) . . ?
O2 P O4 86.8(2) . . ?
O3 P O4 89.87(19) . . ?
O1 P N 96.2(3) . . ?
O2 P N 93.0(2) . . ?
O3 P N 86.1(2) . . ?
O4 P N 175.0(3) . . ?
C1 O1 P 128.8(4) . . ?
C13 O2 P 127.6(3) . . ?
C24 O3 P 113.2(3) . . ?
C29 O4 P 112.7(3) . . ?
C30 N P 171.5(6) . . ?
C6 C1 C2 124.4(6) . . ?
C6 C1 O1 115.3(5) . . ?
C2 C1 O1 120.1(5) . . ?
C3 C2 C1 115.9(6) . . ?
C3 C2 C14 119.4(6) . . ?
C1 C2 C14 124.7(6) . . ?
C2 C3 C4 122.1(7) . . ?
C5 C4 C3 119.1(6) . . ?
C5 C4 C18 121.5(7) . . ?
C3 C4 C18 119.3(7) . . ?
C4 C5 C6 121.5(6) . . ?
C5 C6 C1 116.9(6) . . ?
C5 C6 C7 120.3(5) . . ?
C1 C6 C7 122.7(5) . . ?
C6 C7 C8 115.9(5) . . ?
C9 C8 C13 115.1(7) . . ?
C9 C8 C7 121.1(6) . . ?
C13 C8 C7 123.7(5) . . ?
C8 C9 C10 122.9(6) . . ?
C9 C10 C11 119.6(6) . . ?
C9 C10 C19 121.8(7) . . ?
C11 C10 C19 118.6(8) . . ?
C10 C11 C12 120.9(7) . . ?
C11 C12 C13 115.9(6) . . ?
C11 C12 C20 118.9(7) . . ?
C13 C12 C20 125.0(5) . . ?
C8 C13 C12 125.6(5) . . ?
C8 C13 O2 113.8(6) . . ?
C12 C13 O2 120.4(5) . . ?
C15 C14 C16 110.8(7) . . ?
C15 C14 C17 108.5(6) . . ?
C16 C14 C17 105.4(7) . . ?
C15 C14 C2 108.6(6) . . ?
C16 C14 C2 111.0(5) . . ?
C17 C14 C2 112.6(6) . . ?
C12 C20 C22 108.5(6) . . ?
C12 C20 C21 110.1(6) . . ?
C22 C20 C21 109.1(6) . . ?
C12 C20 C23 113.1(6) . . ?
C22 C20 C23 108.4(7) . . ?
C21 C20 C23 107.6(6) . . ?
O3 C24 C29 112.3(4) . . ?
O3 C24 C25 126.6(5) . . ?
C29 C24 C25 121.0(5) . . ?
C26 C25 C24 117.8(6) . . ?
C26 C25 Cl1 123.9(5) . . ?
C24 C25 Cl1 118.3(5) . . ?
C25 C26 C27 121.3(5) . . ?
C25 C26 Cl2 119.5(5) . . ?
C27 C26 Cl2 119.1(5) . . ?
C26 C27 C28 120.1(5) . . ?
C26 C27 Cl3 120.5(4) . . ?
C28 C27 Cl3 119.2(5) . . ?
C29 C28 C27 118.2(6) . . ?
C29 C28 Cl4 119.9(4) . . ?
C27 C28 Cl4 121.8(5) . . ?
O4 C29 C28 128.7(5) . . ?
O4 C29 C24 109.8(5) . . ?
C28 C29 C24 121.4(5) . . ?
N C30 S 179.0(9) . . ?
C33 C31 C32 122(5) . . ?
C31 C32 C33 129(3) . 2_766 ?
C31 C33 C32 102(4) . 2_766 ?

loop_
_geom_bond_atom_site_label_1
_geom_bond_atom_site_label_2
_geom_bond_distance
_geom_bond_site_symmetry_2
_geom_bond_publ_flag
P O1 1.588(5) . ?
P O2 1.591(4) . ?
P O3 1.644(4) . ?
P O4 1.713(4) . ?
P N 1.735(5) . ?
S C30 1.548(7) . ?
Cl1 C25 1.721(6) . ?
Cl2 C26 1.727(6) . ?
Cl3 C27 1.724(6) . ?
Cl4 C28 1.721(6) . ?
O1 C1 1.419(7) . ?
O2 C13 1.450(6) . ?
O3 C24 1.374(6) . ?
O4 C29 1.360(6) . ?
N C30 1.116(8) . ?
C1 C6 1.393(8) . ?
C1 C2 1.395(9) . ?
C2 C3 1.390(9) . ?
C2 C14 1.557(9) . ?
C3 C4 1.404(10) . ?
C4 C5 1.381(10) . ?
C4 C18 1.519(10) . ?
C5 C6 1.393(8) . ?
C6 C7 1.514(9) . ?
C7 C8 1.532(10) . ?
C8 C9 1.397(8) . ?
C8 C13 1.406(9) . ?
C9 C10 1.402(11) . ?
C10 C11 1.407(10) . ?
C10 C19 1.531(9) . ?
C11 C12 1.414(8) . ?
C12 C13 1.416(10) . ?
C12 C20 1.545(9) . ?
C14 C15 1.536(11) . ?
C14 C16 1.548(10) . ?
C14 C17 1.551(11) . ?
C20 C22 1.545(9) . ?
C20 C21 1.555(9) . ?
C20 C23 1.573(11) . ?
C24 C29 1.388(8) . ?
C24 C25 1.389(7) . ?
C25 C26 1.382(8) . ?
C26 C27 1.392(9) . ?
C27 C28 1.404(8) . ?
C28 C29 1.365(8) . ?
C31 C33 1.397(19) . ?
C31 C32 1.41(2) . ?
C32 C33 1.41(2) 2_766 ?
C33 C32 1.41(2) 2_766 ?
